data_4324721
loop_
_publ_author_name
'Fubin Han'
'Qiaoqiao Teng'
'Yong Zhang'
'Yaorong Wang'
'Qi Shen'

_publ_contact_author_email qshen@suda.edu.cn
_publ_contact_author_fax 86-512-65880305
_publ_contact_author_name 'Dr. Qi Shen'
_publ_contact_author_phone 86-512-65880306
_publ_section_title
;
 Influence of Schiff Base and Lanthanide Metals on the Synthesis,
 Stability, and Reactivity of Monoamido Lanthanide Complexes Bearing Two
 Schiff Bases
;
_journal_name_full 'Inorganic Chemistry'
_journal_page_first 2634
_journal_page_last 2643
_journal_paper_doi 10.1021/ic102529d
_journal_volume 50
_journal_year 2011
_chemical_absolute_configuration ad
_chemical_formula_moiety 'C52 H78 N3 O2 Si2 Y'
_chemical_formula_sum 'C52 H78 N3 O2 Si2 Y'
_chemical_formula_weight 922.26
_chemical_name_systematic
; 
 ? 
;
_space_group_IT_number 19
_symmetry_cell_setting orthorhombic
_symmetry_Int_Tables_number 19
_symmetry_space_group_name_Hall 'P 2ac 2ab'
_symmetry_space_group_name_H-M 'P 21 21 21'
_atom_sites_solution_hydrogens geom
_atom_sites_solution_primary direct
_atom_sites_solution_secondary difmap
_audit_creation_method SHELXL-97
_cell_angle_alpha 90.00
_cell_angle_beta 90.00
_cell_angle_gamma 90.00
_cell_formula_units_Z 4
_cell_length_a 13.3775(11)
_cell_length_b 18.0251(16)
_cell_length_c 22.185(2)
_cell_measurement_reflns_used 21801
_cell_measurement_temperature 223(2)
_cell_measurement_theta_max 27.5
_cell_measurement_theta_min 3.0
_cell_volume 5349.5(8)
_computing_cell_refinement CrystalClear
_computing_data_collection CrystalClear
_computing_data_reduction CrystalStructure
_computing_structure_refinement 'SHELXL-97 (Sheldrick, 1997)'
_computing_structure_solution 'SHELXS-97 (Sheldrick, 1990)'
_diffrn_ambient_temperature 223(2)
_diffrn_detector_area_resol_mean 14.63
_diffrn_measured_fraction_theta_full 0.993
_diffrn_measured_fraction_theta_max 0.993
_diffrn_measurement_device_type 'Rigaku Saturn'
_diffrn_measurement_method \w
_diffrn_radiation_monochromator graphite
_diffrn_radiation_source 'fine-focus sealed tube'
_diffrn_radiation_type MoK\a
_diffrn_radiation_wavelength 0.71075
_diffrn_reflns_av_R_equivalents 0.0756
_diffrn_reflns_av_sigmaI/netI 0.1183
_diffrn_reflns_limit_h_max 14
_diffrn_reflns_limit_h_min -16
_diffrn_reflns_limit_k_max 21
_diffrn_reflns_limit_k_min -21
_diffrn_reflns_limit_l_max 26
_diffrn_reflns_limit_l_min -20
_diffrn_reflns_number 23885
_diffrn_reflns_theta_full 25.50
_diffrn_reflns_theta_max 25.50
_diffrn_reflns_theta_min 3.05
_exptl_absorpt_coefficient_mu 1.173
_exptl_absorpt_correction_T_max 0.634
_exptl_absorpt_correction_T_min 0.417
_exptl_absorpt_correction_type multi-scan
_exptl_absorpt_process_details 'Jacobson, R. (1998) Private communication'
_exptl_crystal_colour yellow
_exptl_crystal_density_diffrn 1.145
_exptl_crystal_description prism
_exptl_crystal_F_000 1976
_exptl_crystal_size_max 0.60
_exptl_crystal_size_mid 0.30
_exptl_crystal_size_min 0.20
_refine_diff_density_max 0.561
_refine_diff_density_min -0.353
_refine_diff_density_rms 0.060
_refine_ls_abs_structure_details 'Flack H D (1983), Acta Cryst. A39, 876-881'
_refine_ls_abs_structure_Flack -0.004(7)
_refine_ls_extinction_method none
_refine_ls_goodness_of_fit_ref 1.052
_refine_ls_hydrogen_treatment constr
_refine_ls_matrix_type full
_refine_ls_number_parameters 546
_refine_ls_number_reflns 9881
_refine_ls_number_restraints 3
_refine_ls_restrained_S_all 1.053
_refine_ls_R_factor_all 0.0922
_refine_ls_R_factor_gt 0.0693
_refine_ls_shift/su_max 0.000
_refine_ls_shift/su_mean 0.000
_refine_ls_structure_factor_coef Fsqd
_refine_ls_weighting_details 'calc w=1/[\s^2^(Fo^2^)+(0.0254P)^2^+0.0000P] where P=(Fo^2^+2Fc^2^)/3'
_refine_ls_weighting_scheme calc
_refine_ls_wR_factor_gt 0.1188
_refine_ls_wR_factor_ref 0.1290
_reflns_number_gt 7807
_reflns_number_total 9881
_reflns_threshold_expression >2sigma(I)
_cod_data_source_file ic102529d_si_001_10.cif
_cod_data_source_block complex10
_cod_original_cell_volume 5349.6(8)
_cod_database_code 4324721

loop_
_symmetry_equiv_pos_as_xyz
'x, y, z'
'x+1/2, -y+1/2, -z'
'-x, y+1/2, -z+1/2'
'-x+1/2, -y, z+1/2'

loop_
_atom_site_label
_atom_site_type_symbol
_atom_site_fract_x
_atom_site_fract_y
_atom_site_fract_z
_atom_site_U_iso_or_equiv
_atom_site_adp_type
_atom_site_occupancy
_atom_site_symmetry_multiplicity
_atom_site_calc_flag
_atom_site_refinement_flags
_atom_site_disorder_assembly
_atom_site_disorder_group
Y1 Y 0.35185(3) 0.92083(3) 0.16079(2) 0.03418(13) Uani 1 1 d . . .
Si1 Si 0.37391(12) 0.89624(10) 0.31373(8) 0.0521(5) Uani 1 1 d . . .
Si2 Si 0.33411(14) 1.05081(10) 0.27582(9) 0.0542(5) Uani 1 1 d . . .
O1 O 0.2359(2) 0.83911(17) 0.1579(2) 0.0386(9) Uani 1 1 d . . .
O2 O 0.4655(3) 0.98735(19) 0.12056(19) 0.0433(10) Uani 1 1 d . . .
N1 N 0.4365(3) 0.8077(2) 0.1246(2) 0.0389(11) Uani 1 1 d . . .
N2 N 0.2623(3) 0.9914(2) 0.0836(2) 0.0349(11) Uani 1 1 d . . .
N3 N 0.3529(3) 0.9592(2) 0.2570(2) 0.0414(10) Uani 1 1 d . . .
C1 C 0.2186(4) 0.7666(3) 0.1561(3) 0.0384(12) Uani 1 1 d . . .
C2 C 0.1262(3) 0.7357(3) 0.1748(3) 0.0392(14) Uani 1 1 d . . .
C3 C 0.1132(4) 0.6605(3) 0.1669(3) 0.0476(15) Uani 1 1 d . . .
H3 H 0.0518 0.6402 0.1792 0.057 Uiso 1 1 calc R . .
C4 C 0.1840(4) 0.6115(3) 0.1420(3) 0.0457(16) Uani 1 1 d . . .
C5 C 0.2748(4) 0.6429(3) 0.1273(3) 0.0468(15) Uani 1 1 d . . .
H5 H 0.3256 0.6123 0.1118 0.056 Uiso 1 1 calc R . .
C6 C 0.2941(4) 0.7190(3) 0.1347(3) 0.0381(13) Uani 1 1 d . . .
C7 C 0.3947(4) 0.7426(3) 0.1186(3) 0.0391(14) Uani 1 1 d . . .
H7 H 0.4355 0.7057 0.1014 0.047 Uiso 1 1 calc R . .
C8 C 0.5402(4) 0.8077(3) 0.1015(3) 0.0421(15) Uani 1 1 d . . .
C9 C 0.6179(4) 0.8066(3) 0.1441(3) 0.0492(17) Uani 1 1 d . . .
C10 C 0.7154(4) 0.8048(4) 0.1220(4) 0.062(2) Uani 1 1 d . . .
H10 H 0.7690 0.8031 0.1494 0.075 Uiso 1 1 calc R . .
C11 C 0.7348(5) 0.8055(3) 0.0622(4) 0.067(2) Uani 1 1 d . . .
H11 H 0.8013 0.8044 0.0485 0.081 Uiso 1 1 calc R . .
C12 C 0.6566(5) 0.8077(3) 0.0210(4) 0.0666(19) Uani 1 1 d . . .
H12 H 0.6708 0.8088 -0.0204 0.080 Uiso 1 1 calc R . .
C13 C 0.5578(4) 0.8083(3) 0.0403(3) 0.0493(16) Uani 1 1 d . . .
C14 C 0.5994(5) 0.8103(5) 0.2097(4) 0.077(2) Uani 1 1 d . . .
H14A H 0.5562 0.8522 0.2185 0.115 Uiso 1 1 calc R . .
H14B H 0.6624 0.8164 0.2308 0.115 Uiso 1 1 calc R . .
H14C H 0.5674 0.7649 0.2229 0.115 Uiso 1 1 calc R . .
C15 C 0.4754(5) 0.8111(5) -0.0050(3) 0.082(2) Uani 1 1 d . . .
H15A H 0.4291 0.7706 0.0023 0.123 Uiso 1 1 calc R . .
H15B H 0.5031 0.8065 -0.0452 0.123 Uiso 1 1 calc R . .
H15C H 0.4402 0.8580 -0.0014 0.123 Uiso 1 1 calc R . .
C16 C 0.0440(4) 0.7843(3) 0.2033(3) 0.0467(15) Uani 1 1 d . . .
C17 C -0.0447(5) 0.7380(4) 0.2261(4) 0.067(2) Uani 1 1 d . . .
H17A H -0.0213 0.7026 0.2559 0.101 Uiso 1 1 calc R . .
H17B H -0.0747 0.7116 0.1926 0.101 Uiso 1 1 calc R . .
H17C H -0.0939 0.7705 0.2443 0.101 Uiso 1 1 calc R . .
C18 C 0.0853(5) 0.8268(4) 0.2573(3) 0.066(2) Uani 1 1 d . . .
H18A H 0.0330 0.8575 0.2744 0.099 Uiso 1 1 calc R . .
H18B H 0.1404 0.8580 0.2443 0.099 Uiso 1 1 calc R . .
H18C H 0.1088 0.7919 0.2874 0.099 Uiso 1 1 calc R . .
C19 C 0.0045(4) 0.8385(3) 0.1559(4) 0.0624(19) Uani 1 1 d . . .
H19A H -0.0418 0.8729 0.1746 0.094 Uiso 1 1 calc R . .
H19B H -0.0297 0.8112 0.1244 0.094 Uiso 1 1 calc R . .
H19C H 0.0599 0.8659 0.1385 0.094 Uiso 1 1 calc R . .
C20 C 0.1588(6) 0.5297(4) 0.1316(4) 0.0905(14) Uani 1 1 d . . .
C21 C 0.0689(6) 0.5222(4) 0.0909(5) 0.0905(14) Uani 1 1 d . . .
H21A H 0.0844 0.5426 0.0515 0.136 Uiso 1 1 calc R . .
H21B H 0.0129 0.5489 0.1082 0.136 Uiso 1 1 calc R . .
H21C H 0.0516 0.4701 0.0867 0.136 Uiso 1 1 calc R . .
C22 C 0.1322(6) 0.4945(4) 0.1920(4) 0.0905(14) Uani 1 1 d . . .
H22A H 0.1207 0.4418 0.1864 0.136 Uiso 1 1 calc R . .
H22B H 0.0721 0.5174 0.2078 0.136 Uiso 1 1 calc R . .
H22C H 0.1868 0.5018 0.2201 0.136 Uiso 1 1 calc R . .
C23 C 0.2453(6) 0.4873(4) 0.1051(5) 0.0905(14) Uani 1 1 d . . .
H23A H 0.3036 0.4931 0.1307 0.136 Uiso 1 1 calc R . .
H23B H 0.2601 0.5063 0.0652 0.136 Uiso 1 1 calc R . .
H23C H 0.2280 0.4351 0.1023 0.136 Uiso 1 1 calc R . .
C24 C 0.4797(4) 1.0477(3) 0.0872(3) 0.0408(14) Uani 1 1 d . . .
C25 C 0.5720(4) 1.0877(3) 0.0883(3) 0.0398(13) Uani 1 1 d . . .
C26 C 0.5806(4) 1.1477(3) 0.0498(3) 0.0478(15) Uani 1 1 d . . .
H26 H 0.6410 1.1743 0.0505 0.057 Uiso 1 1 calc R . .
C27 C 0.5057(4) 1.1720(3) 0.0097(3) 0.0446(15) Uani 1 1 d . A .
C28 C 0.4174(4) 1.1336(3) 0.0111(3) 0.0455(15) Uani 1 1 d . . .
H28 H 0.3650 1.1487 -0.0143 0.055 Uiso 1 1 calc R . .
C29 C 0.4026(4) 1.0726(3) 0.0492(3) 0.0416(13) Uani 1 1 d . . .
C30 C 0.3021(4) 1.0423(3) 0.0490(3) 0.0404(14) Uani 1 1 d . . .
H30 H 0.2592 1.0621 0.0197 0.049 Uiso 1 1 calc R . .
C31 C 0.1579(4) 0.9756(3) 0.0657(3) 0.0383(13) Uani 1 1 d . . .
C32 C 0.0799(4) 1.0105(3) 0.0964(3) 0.0488(16) Uani 1 1 d . . .
C33 C -0.0161(4) 0.9972(4) 0.0768(4) 0.061(2) Uani 1 1 d . . .
H33 H -0.0696 1.0208 0.0965 0.073 Uiso 1 1 calc R . .
C34 C -0.0361(5) 0.9503(4) 0.0291(4) 0.064(2) Uani 1 1 d . . .
H34 H -0.1022 0.9432 0.0159 0.076 Uiso 1 1 calc R . .
C35 C 0.0419(5) 0.9139(4) 0.0008(3) 0.0607(18) Uani 1 1 d . . .
H35 H 0.0284 0.8803 -0.0306 0.073 Uiso 1 1 calc R . .
C36 C 0.1415(4) 0.9266(3) 0.0187(3) 0.0485(14) Uani 1 1 d . . .
C37 C 0.0974(4) 1.0595(4) 0.1492(3) 0.068(2) Uani 1 1 d . . .
H37A H 0.0342 1.0796 0.1630 0.102 Uiso 1 1 calc R . .
H37B H 0.1415 1.0998 0.1377 0.102 Uiso 1 1 calc R . .
H37C H 0.1280 1.0311 0.1814 0.102 Uiso 1 1 calc R . .
C38 C 0.2249(5) 0.8878(4) -0.0124(3) 0.067(2) Uani 1 1 d . . .
H38A H 0.2703 0.9241 -0.0295 0.100 Uiso 1 1 calc R . .
H38B H 0.1982 0.8568 -0.0443 0.100 Uiso 1 1 calc R . .
H38C H 0.2606 0.8571 0.0164 0.100 Uiso 1 1 calc R . .
C39 C 0.6574(4) 1.0654(3) 0.1308(3) 0.0479(15) Uani 1 1 d . . .
C40 C 0.7474(4) 1.1186(3) 0.1266(3) 0.0569(18) Uani 1 1 d . . .
H40A H 0.7761 1.1159 0.0866 0.085 Uiso 1 1 calc R . .
H40B H 0.7973 1.1043 0.1562 0.085 Uiso 1 1 calc R . .
H40C H 0.7254 1.1689 0.1346 0.085 Uiso 1 1 calc R . .
C41 C 0.6220(4) 1.0661(4) 0.1968(3) 0.0626(19) Uani 1 1 d . . .
H41A H 0.5955 1.1147 0.2067 0.094 Uiso 1 1 calc R . .
H41B H 0.6780 1.0549 0.2231 0.094 Uiso 1 1 calc R . .
H41C H 0.5702 1.0290 0.2023 0.094 Uiso 1 1 calc R . .
C42 C 0.6953(4) 0.9881(3) 0.1125(4) 0.071(2) Uani 1 1 d . . .
H42A H 0.6396 0.9536 0.1116 0.106 Uiso 1 1 calc R . .
H42B H 0.7445 0.9712 0.1415 0.106 Uiso 1 1 calc R . .
H42C H 0.7256 0.9907 0.0729 0.106 Uiso 1 1 calc R . .
C43 C 0.5252(5) 1.2372(4) -0.0328(3) 0.0574(18) Uani 1 1 d D . .
C44 C 0.5934(17) 1.2965(11) -0.0032(10) 0.112(4) Uani 0.50 1 d P A 1
H44A H 0.5890 1.3425 -0.0258 0.169 Uiso 0.50 1 calc PR A 1
H44B H 0.6620 1.2791 -0.0032 0.169 Uiso 0.50 1 calc PR A 1
H44C H 0.5718 1.3051 0.0379 0.169 Uiso 0.50 1 calc PR A 1
C44' C 0.5137(17) 1.3055(10) 0.0048(10) 0.112(4) Uani 0.50 1 d P A 2
H44D H 0.5452 1.3471 -0.0154 0.169 Uiso 0.50 1 calc PR A 2
H44E H 0.5454 1.2977 0.0436 0.169 Uiso 0.50 1 calc PR A 2
H44F H 0.4433 1.3159 0.0106 0.169 Uiso 0.50 1 calc PR A 2
C45 C 0.5873(16) 1.2084(9) -0.0865(8) 0.112(4) Uani 0.50 1 d PD A 1
H45A H 0.6093 1.2500 -0.1109 0.169 Uiso 0.50 1 calc PR A 1
H45B H 0.5466 1.1755 -0.1108 0.169 Uiso 0.50 1 calc PR A 1
H45C H 0.6451 1.1817 -0.0715 0.169 Uiso 0.50 1 calc PR A 1
C45' C 0.6335(13) 1.2373(10) -0.0553(9) 0.112(4) Uani 0.50 1 d PD A 2
H45D H 0.6344 1.2448 -0.0986 0.169 Uiso 0.50 1 calc PR A 2
H45E H 0.6646 1.1902 -0.0457 0.169 Uiso 0.50 1 calc PR A 2
H45F H 0.6701 1.2771 -0.0358 0.169 Uiso 0.50 1 calc PR A 2
C46 C 0.4308(14) 1.2713(10) -0.0575(10) 0.112(4) Uani 0.50 1 d PD A 1
H46A H 0.3939 1.2946 -0.0250 0.169 Uiso 0.50 1 calc PR A 1
H46B H 0.3900 1.2329 -0.0758 0.169 Uiso 0.50 1 calc PR A 1
H46C H 0.4478 1.3082 -0.0877 0.169 Uiso 0.50 1 calc PR A 1
C46' C 0.4581(18) 1.2366(10) -0.0868(9) 0.112(4) Uani 0.50 1 d P A 2
H46D H 0.3924 1.2187 -0.0751 0.169 Uiso 0.50 1 calc PR A 2
H46E H 0.4859 1.2041 -0.1173 0.169 Uiso 0.50 1 calc PR A 2
H46F H 0.4523 1.2864 -0.1028 0.169 Uiso 0.50 1 calc PR A 2
C47 C 0.3622(5) 0.7985(3) 0.2855(3) 0.0600(18) Uani 1 1 d . . .
H47A H 0.2921 0.7856 0.2821 0.090 Uiso 1 1 calc R . .
H47B H 0.3947 0.7650 0.3136 0.090 Uiso 1 1 calc R . .
H47C H 0.3939 0.7945 0.2464 0.090 Uiso 1 1 calc R . .
C48 C 0.5032(4) 0.9052(4) 0.3463(3) 0.0687(19) Uani 1 1 d . . .
H48A H 0.5504 0.9156 0.3142 0.103 Uiso 1 1 calc R . .
H48B H 0.5215 0.8593 0.3661 0.103 Uiso 1 1 calc R . .
H48C H 0.5043 0.9455 0.3753 0.103 Uiso 1 1 calc R . .
C49 C 0.2836(5) 0.9033(5) 0.3784(3) 0.078(2) Uani 1 1 d . . .
H49A H 0.2966 0.9484 0.4009 0.116 Uiso 1 1 calc R . .
H49B H 0.2917 0.8607 0.4047 0.116 Uiso 1 1 calc R . .
H49C H 0.2157 0.9043 0.3630 0.116 Uiso 1 1 calc R . .
C50 C 0.3446(5) 1.1129(3) 0.2080(3) 0.0592(17) Uani 1 1 d . . .
H50A H 0.4146 1.1197 0.1978 0.089 Uiso 1 1 calc R . .
H50B H 0.3147 1.1607 0.2169 0.089 Uiso 1 1 calc R . .
H50C H 0.3101 1.0904 0.1742 0.089 Uiso 1 1 calc R . .
C51 C 0.2085(5) 1.0685(4) 0.3113(3) 0.080(2) Uani 1 1 d . . .
H51A H 0.1565 1.0470 0.2863 0.120 Uiso 1 1 calc R . .
H51B H 0.1977 1.1215 0.3148 0.120 Uiso 1 1 calc R . .
H51C H 0.2065 1.0460 0.3510 0.120 Uiso 1 1 calc R . .
C52 C 0.4281(5) 1.0881(4) 0.3305(3) 0.080(2) Uani 1 1 d . . .
H52A H 0.4256 1.0595 0.3675 0.120 Uiso 1 1 calc R . .
H52B H 0.4129 1.1396 0.3393 0.120 Uiso 1 1 calc R . .
H52C H 0.4945 1.0847 0.3131 0.120 Uiso 1 1 calc R . .

loop_
_atom_site_aniso_label
_atom_site_aniso_U_11
_atom_site_aniso_U_22
_atom_site_aniso_U_33
_atom_site_aniso_U_23
_atom_site_aniso_U_13
_atom_site_aniso_U_12
Y1 0.0304(2) 0.0355(2) 0.0366(3) 0.0025(2) -0.0005(3) -0.0020(2)
Si1 0.0481(10) 0.0682(11) 0.0401(10) 0.0074(8) -0.0021(8) -0.0027(8)
Si2 0.0578(11) 0.0600(10) 0.0448(11) -0.0076(8) -0.0037(9) 0.0050(9)
O1 0.0316(17) 0.0336(18) 0.051(2) -0.001(2) 0.002(2) 0.0005(15)
O2 0.036(2) 0.041(2) 0.053(3) 0.0144(19) -0.0028(19) -0.0062(17)
N1 0.033(2) 0.031(2) 0.053(3) 0.002(2) -0.005(2) -0.002(2)
N2 0.025(2) 0.040(2) 0.039(3) -0.001(2) 0.000(2) -0.001(2)
N3 0.041(2) 0.047(2) 0.036(3) -0.002(2) 0.003(2) -0.002(2)
C1 0.032(2) 0.047(3) 0.036(3) 0.000(3) -0.003(3) -0.006(2)
C2 0.029(3) 0.042(3) 0.046(4) 0.006(3) -0.003(2) -0.002(2)
C3 0.035(3) 0.053(3) 0.054(4) 0.008(3) 0.000(3) -0.012(3)
C4 0.032(3) 0.042(3) 0.063(5) 0.002(3) -0.002(3) -0.011(2)
C5 0.035(3) 0.045(3) 0.061(4) -0.003(3) -0.006(3) 0.001(3)
C6 0.033(3) 0.041(3) 0.040(4) 0.001(3) -0.001(2) -0.005(2)
C7 0.033(3) 0.041(3) 0.043(4) 0.002(3) -0.001(3) -0.002(2)
C8 0.036(3) 0.031(3) 0.060(4) -0.001(3) 0.010(3) 0.001(2)
C9 0.041(3) 0.043(3) 0.064(5) -0.001(3) -0.010(3) -0.003(3)
C10 0.029(3) 0.068(5) 0.090(6) 0.009(4) 0.003(4) 0.002(3)
C11 0.034(4) 0.044(4) 0.123(8) 0.001(4) 0.025(4) 0.002(3)
C12 0.055(4) 0.065(4) 0.081(5) -0.003(4) 0.025(4) 0.002(4)
C13 0.038(3) 0.051(4) 0.058(5) -0.004(3) 0.015(3) -0.006(3)
C14 0.046(4) 0.101(6) 0.083(6) -0.002(5) -0.017(4) 0.011(4)
C15 0.062(5) 0.131(7) 0.053(5) 0.001(5) 0.010(4) -0.036(5)
C16 0.033(3) 0.049(3) 0.058(4) 0.004(3) 0.008(3) -0.003(3)
C17 0.050(4) 0.067(4) 0.085(6) 0.008(4) 0.022(4) -0.002(3)
C18 0.054(4) 0.081(5) 0.063(5) -0.012(4) 0.013(4) -0.007(4)
C19 0.039(3) 0.065(4) 0.083(6) 0.012(4) 0.001(4) 0.002(3)
C20 0.080(3) 0.051(2) 0.140(4) 0.000(2) -0.010(3) -0.016(2)
C21 0.080(3) 0.051(2) 0.140(4) 0.000(2) -0.010(3) -0.016(2)
C22 0.080(3) 0.051(2) 0.140(4) 0.000(2) -0.010(3) -0.016(2)
C23 0.080(3) 0.051(2) 0.140(4) 0.000(2) -0.010(3) -0.016(2)
C24 0.041(3) 0.040(3) 0.042(4) 0.004(3) 0.001(3) 0.003(3)
C25 0.032(3) 0.041(3) 0.047(4) 0.010(3) 0.001(2) -0.003(3)
C26 0.037(3) 0.048(3) 0.058(4) 0.002(3) 0.000(3) -0.006(3)
C27 0.045(3) 0.044(3) 0.045(4) 0.004(3) -0.002(3) -0.004(3)
C28 0.045(3) 0.051(3) 0.040(4) 0.007(3) -0.005(3) -0.003(3)
C29 0.040(3) 0.041(3) 0.044(4) 0.011(3) 0.000(3) -0.002(3)
C30 0.043(3) 0.043(3) 0.035(4) 0.004(3) -0.004(3) 0.003(3)
C31 0.030(3) 0.044(3) 0.041(3) 0.013(3) -0.008(3) -0.004(3)
C32 0.036(3) 0.048(3) 0.062(5) 0.012(3) -0.003(3) 0.004(3)
C33 0.033(3) 0.066(4) 0.083(6) 0.014(4) 0.001(4) -0.002(3)
C34 0.030(3) 0.080(5) 0.081(6) 0.021(4) -0.017(3) -0.012(3)
C35 0.060(4) 0.075(4) 0.047(4) 0.004(4) -0.016(3) -0.016(4)
C36 0.045(3) 0.052(3) 0.048(4) 0.008(3) -0.014(3) -0.013(3)
C37 0.051(4) 0.071(5) 0.082(6) -0.016(4) 0.011(4) 0.010(3)
C38 0.075(5) 0.073(5) 0.053(5) -0.013(4) 0.005(4) -0.009(4)
C39 0.041(3) 0.040(3) 0.062(4) 0.011(3) -0.002(3) -0.006(3)
C40 0.036(3) 0.060(4) 0.075(5) 0.009(4) -0.003(3) -0.002(3)
C41 0.047(4) 0.082(5) 0.059(5) 0.019(4) -0.017(3) -0.016(3)
C42 0.036(3) 0.051(4) 0.126(8) 0.005(4) -0.012(4) 0.003(3)
C43 0.059(4) 0.058(4) 0.055(5) 0.015(3) -0.013(4) -0.018(3)
C44 0.170(9) 0.078(6) 0.089(7) 0.041(5) -0.022(8) -0.043(7)
C44' 0.170(9) 0.078(6) 0.089(7) 0.041(5) -0.022(8) -0.043(7)
C45 0.170(9) 0.078(6) 0.089(7) 0.041(5) -0.022(8) -0.043(7)
C45' 0.170(9) 0.078(6) 0.089(7) 0.041(5) -0.022(8) -0.043(7)
C46 0.170(9) 0.078(6) 0.089(7) 0.041(5) -0.022(8) -0.043(7)
C46' 0.170(9) 0.078(6) 0.089(7) 0.041(5) -0.022(8) -0.043(7)
C47 0.053(4) 0.061(4) 0.066(5) 0.021(3) 0.003(4) -0.004(3)
C48 0.062(4) 0.096(5) 0.049(4) 0.003(4) -0.019(4) 0.003(4)
C49 0.073(5) 0.109(6) 0.051(5) 0.020(4) 0.012(4) 0.003(5)
C50 0.063(4) 0.055(3) 0.060(4) -0.007(3) -0.011(4) 0.003(4)
C51 0.076(5) 0.092(6) 0.072(5) -0.011(5) 0.018(4) 0.021(4)
C52 0.096(5) 0.076(5) 0.068(5) -0.033(5) -0.034(4) -0.005(4)

loop_
_atom_type_symbol
_atom_type_description
_atom_type_scat_dispersion_real
_atom_type_scat_dispersion_imag
_atom_type_scat_source
C C 0.0033 0.0016 'International Tables Vol C Tables 4.2.6.8 and 6.1.1.4'
H H 0.0000 0.0000 'International Tables Vol C Tables 4.2.6.8 and 6.1.1.4'
N N 0.0061 0.0033 'International Tables Vol C Tables 4.2.6.8 and 6.1.1.4'
O O 0.0106 0.0060 'International Tables Vol C Tables 4.2.6.8 and 6.1.1.4'
Y Y -2.7962 3.5667 'International Tables Vol C Tables 4.2.6.8 and 6.1.1.4'
Si Si 0.0817 0.0704 'International Tables Vol C Tables 4.2.6.8 and 6.1.1.4'

loop_
_geom_angle_atom_site_label_1
_geom_angle_atom_site_label_2
_geom_angle_atom_site_label_3
_geom_angle
O2 Y1 O1 153.03(16)
O2 Y1 N3 102.73(16)
O1 Y1 N3 104.21(16)
O2 Y1 N2 76.34(15)
O1 Y1 N2 88.96(14)
N3 Y1 N2 120.59(15)
O2 Y1 N1 90.05(15)
O1 Y1 N1 75.76(13)
N3 Y1 N1 124.17(16)
N2 Y1 N1 115.24(15)
O2 Y1 Si1 115.14(12)
O1 Y1 Si1 90.20(12)
N3 Y1 Si1 25.76(11)
N2 Y1 Si1 143.20(11)
N1 Y1 Si1 100.12(12)
N3 Si1 C47 111.3(3)
N3 Si1 C49 114.1(3)
C47 Si1 C49 105.3(3)
N3 Si1 C48 112.0(3)
C47 Si1 C48 106.6(3)
C49 Si1 C48 107.0(3)
N3 Si1 Y1 34.62(14)
C47 Si1 Y1 77.6(2)
C49 Si1 Y1 133.6(2)
C48 Si1 Y1 116.6(2)
N3 Si2 C52 113.8(3)
N3 Si2 C50 111.5(3)
C52 Si2 C50 104.7(3)
N3 Si2 C51 113.2(3)
C52 Si2 C51 105.5(4)
C50 Si2 C51 107.5(3)
C1 O1 Y1 143.6(3)
C24 O2 Y1 142.6(3)
C7 N1 C8 111.5(4)
C7 N1 Y1 125.4(4)
C8 N1 Y1 122.9(3)
C30 N2 C31 111.2(5)
C30 N2 Y1 125.1(4)
C31 N2 Y1 123.4(3)
Si1 N3 Si2 118.7(3)
Si1 N3 Y1 119.6(2)
Si2 N3 Y1 121.7(2)
O1 C1 C6 119.0(4)
O1 C1 C2 122.0(5)
C6 C1 C2 119.0(5)
C3 C2 C1 117.3(5)
C3 C2 C16 121.5(5)
C1 C2 C16 121.3(5)
C2 C3 C4 125.7(5)
C2 C3 H3 117.2
C4 C3 H3 117.2
C5 C4 C3 115.3(5)
C5 C4 C20 123.6(6)
C3 C4 C20 121.1(6)
C4 C5 C6 122.3(5)
C4 C5 H5 118.8
C6 C5 H5 118.8
C5 C6 C1 120.2(5)
C5 C6 C7 115.2(5)
C1 C6 C7 124.6(5)
N1 C7 C6 129.3(5)
N1 C7 H7 115.4
C6 C7 H7 115.4
C13 C8 C9 122.4(5)
C13 C8 N1 120.1(5)
C9 C8 N1 117.5(6)
C10 C9 C8 117.2(7)
C10 C9 C14 120.3(6)
C8 C9 C14 122.5(6)
C11 C10 C9 121.6(7)
C11 C10 H10 119.2
C9 C10 H10 119.2
C10 C11 C12 120.1(6)
C10 C11 H11 120.0
C12 C11 H11 120.0
C11 C12 C13 120.9(7)
C11 C12 H12 119.5
C13 C12 H12 119.5
C8 C13 C12 117.7(6)
C8 C13 C15 122.5(5)
C12 C13 C15 119.8(7)
C9 C14 H14A 109.5
C9 C14 H14B 109.5
H14A C14 H14B 109.5
C9 C14 H14C 109.5
H14A C14 H14C 109.5
H14B C14 H14C 109.5
C13 C15 H15A 109.5
C13 C15 H15B 109.5
H15A C15 H15B 109.5
C13 C15 H15C 109.5
H15A C15 H15C 109.5
H15B C15 H15C 109.5
C18 C16 C19 110.1(5)
C18 C16 C17 107.0(6)
C19 C16 C17 107.9(5)
C18 C16 C2 110.4(5)
C19 C16 C2 109.2(5)
C17 C16 C2 112.1(5)
C16 C17 H17A 109.5
C16 C17 H17B 109.5
H17A C17 H17B 109.5
C16 C17 H17C 109.5
H17A C17 H17C 109.5
H17B C17 H17C 109.5
C16 C18 H18A 109.5
C16 C18 H18B 109.5
H18A C18 H18B 109.5
C16 C18 H18C 109.5
H18A C18 H18C 109.5
H18B C18 H18C 109.5
C16 C19 H19A 109.5
C16 C19 H19B 109.5
H19A C19 H19B 109.5
C16 C19 H19C 109.5
H19A C19 H19C 109.5
H19B C19 H19C 109.5
C23 C20 C21 109.4(7)
C23 C20 C22 108.1(7)
C21 C20 C22 107.6(7)
C23 C20 C4 112.3(6)
C21 C20 C4 110.6(6)
C22 C20 C4 108.7(7)
C20 C21 H21A 109.5
C20 C21 H21B 109.5
H21A C21 H21B 109.5
C20 C21 H21C 109.5
H21A C21 H21C 109.5
H21B C21 H21C 109.5
C20 C22 H22A 109.5
C20 C22 H22B 109.5
H22A C22 H22B 109.5
C20 C22 H22C 109.5
H22A C22 H22C 109.5
H22B C22 H22C 109.5
C20 C23 H23A 109.5
C20 C23 H23B 109.5
H23A C23 H23B 109.5
C20 C23 H23C 109.5
H23A C23 H23C 109.5
H23B C23 H23C 109.5
O2 C24 C29 119.4(5)
O2 C24 C25 121.7(5)
C29 C24 C25 118.9(5)
C26 C25 C24 117.1(5)
C26 C25 C39 121.4(5)
C24 C25 C39 121.5(5)
C25 C26 C27 125.0(5)
C25 C26 H26 117.5
C27 C26 H26 117.5
C28 C27 C26 116.1(5)
C28 C27 C43 123.4(5)
C26 C27 C43 120.5(5)
C27 C28 C29 122.2(5)
C27 C28 H28 118.9
C29 C28 H28 118.9
C28 C29 C24 120.6(5)
C28 C29 C30 115.2(5)
C24 C29 C30 124.1(5)
N2 C30 C29 129.7(5)
N2 C30 H30 115.1
C29 C30 H30 115.1
C36 C31 C32 122.4(5)
C36 C31 N2 118.3(5)
C32 C31 N2 119.3(5)
C33 C32 C31 117.8(6)
C33 C32 C37 119.9(6)
C31 C32 C37 122.3(5)
C32 C33 C34 121.9(7)
C32 C33 H33 119.0
C34 C33 H33 119.0
C33 C34 C35 119.5(6)
C33 C34 H34 120.3
C35 C34 H34 120.3
C34 C35 C36 120.5(6)
C34 C35 H35 119.7
C36 C35 H35 119.7
C31 C36 C35 117.8(6)
C31 C36 C38 122.1(5)
C35 C36 C38 120.1(6)
C32 C37 H37A 109.5
C32 C37 H37B 109.5
H37A C37 H37B 109.5
C32 C37 H37C 109.5
H37A C37 H37C 109.5
H37B C37 H37C 109.5
C36 C38 H38A 109.5
C36 C38 H38B 109.5
H38A C38 H38B 109.5
C36 C38 H38C 109.5
H38A C38 H38C 109.5
H38B C38 H38C 109.5
C25 C39 C42 108.7(5)
C25 C39 C41 110.7(5)
C42 C39 C41 111.0(6)
C25 C39 C40 112.5(5)
C42 C39 C40 106.9(5)
C41 C39 C40 107.0(5)
C39 C40 H40A 109.5
C39 C40 H40B 109.5
H40A C40 H40B 109.5
C39 C40 H40C 109.5
H40A C40 H40C 109.5
H40B C40 H40C 109.5
C39 C41 H41A 109.5
C39 C41 H41B 109.5
H41A C41 H41B 109.5
C39 C41 H41C 109.5
H41A C41 H41C 109.5
H41B C41 H41C 109.5
C39 C42 H42A 109.5
C39 C42 H42B 109.5
H42A C42 H42B 109.5
C39 C42 H42C 109.5
H42A C42 H42C 109.5
H42B C42 H42C 109.5
C44' C43 C46' 113.1(12)
C44' C43 C46 77.4(12)
C46' C43 C46 37.8(11)
C44' C43 C27 105.7(9)
C46' C43 C27 112.6(8)
C46 C43 C27 113.2(9)
C44' C43 C45' 106.1(12)
C46' C43 C45' 107.9(12)
C46 C43 C45' 132.4(12)
C27 C43 C45' 111.3(8)
C44' C43 C45 139.8(11)
C46' C43 C45 72.8(12)
C46 C43 C45 108.0(12)
C27 C43 C45 108.0(8)
C45' C43 C45 40.5(9)
C44' C43 C44 42.0(11)
C46' C43 C44 134.2(11)
C46 C43 C44 111.5(12)
C27 C43 C44 111.6(9)
C45' C43 C44 65.2(11)
C45 C43 C44 104.0(12)
C43 C44 H44A 109.5
C43 C44 H44B 109.5
C43 C44 H44C 109.5
C43 C44' H44D 109.5
C43 C44' H44E 109.5
H44D C44' H44E 109.5
C43 C44' H44F 109.5
H44D C44' H44F 109.5
H44E C44' H44F 109.5
C43 C45 H45A 109.5
C43 C45 H45B 109.5
C43 C45 H45C 109.5
C43 C45' H45D 109.5
C43 C45' H45E 109.5
H45D C45' H45E 109.5
C43 C45' H45F 109.5
H45D C45' H45F 109.5
H45E C45' H45F 109.5
C43 C46 H46A 109.5
C43 C46 H46B 109.5
C43 C46 H46C 109.5
C43 C46' H46D 109.5
C43 C46' H46E 109.5
H46D C46' H46E 109.5
C43 C46' H46F 109.5
H46D C46' H46F 109.5
H46E C46' H46F 109.5
Si1 C47 H47A 109.5
Si1 C47 H47B 109.5
H47A C47 H47B 109.5
Si1 C47 H47C 109.5
H47A C47 H47C 109.5
H47B C47 H47C 109.5
Si1 C48 H48A 109.5
Si1 C48 H48B 109.5
H48A C48 H48B 109.5
Si1 C48 H48C 109.5
H48A C48 H48C 109.5
H48B C48 H48C 109.5
Si1 C49 H49A 109.5
Si1 C49 H49B 109.5
H49A C49 H49B 109.5
Si1 C49 H49C 109.5
H49A C49 H49C 109.5
H49B C49 H49C 109.5
Si2 C50 H50A 109.5
Si2 C50 H50B 109.5
H50A C50 H50B 109.5
Si2 C50 H50C 109.5
H50A C50 H50C 109.5
H50B C50 H50C 109.5
Si2 C51 H51A 109.5
Si2 C51 H51B 109.5
H51A C51 H51B 109.5
Si2 C51 H51C 109.5
H51A C51 H51C 109.5
H51B C51 H51C 109.5
Si2 C52 H52A 109.5
Si2 C52 H52B 109.5
H52A C52 H52B 109.5
Si2 C52 H52C 109.5
H52A C52 H52C 109.5
H52B C52 H52C 109.5

loop_
_geom_bond_atom_site_label_1
_geom_bond_atom_site_label_2
_geom_bond_distance
Y1 O2 2.132(4)
Y1 O1 2.140(3)
Y1 N3 2.245(4)
Y1 N2 2.446(5)
Y1 N1 2.467(4)
Y1 Si1 3.4345(19)
Si1 N3 1.717(5)
Si1 C47 1.875(6)
Si1 C49 1.880(7)
Si1 C48 1.881(6)
Si2 N3 1.722(4)
Si2 C52 1.873(6)
Si2 C50 1.881(6)
Si2 C51 1.883(6)
O1 C1 1.328(6)
O2 C24 1.330(6)
N1 C7 1.308(6)
N1 C8 1.478(7)
N2 C30 1.309(7)
N2 C31 1.479(6)
C1 C6 1.407(7)
C1 C2 1.419(7)
C2 C3 1.377(7)
C2 C16 1.541(8)
C3 C4 1.407(8)
C3 H3 0.9400
C4 C5 1.379(7)
C4 C20 1.531(8)
C5 C6 1.405(7)
C5 H5 0.9400
C6 C7 1.456(7)
C7 H7 0.9400
C8 C13 1.379(9)
C8 C9 1.405(8)
C9 C10 1.393(9)
C9 C14 1.479(10)
C10 C11 1.352(11)
C10 H10 0.9400
C11 C12 1.389(10)
C11 H11 0.9400
C12 C13 1.389(8)
C12 H12 0.9400
C13 C15 1.492(10)
C14 H14A 0.9700
C14 H14B 0.9700
C14 H14C 0.9700
C15 H15A 0.9700
C15 H15B 0.9700
C15 H15C 0.9700
C16 C18 1.526(9)
C16 C19 1.530(9)
C16 C17 1.536(8)
C17 H17A 0.9700
C17 H17B 0.9700
C17 H17C 0.9700
C18 H18A 0.9700
C18 H18B 0.9700
C18 H18C 0.9700
C19 H19A 0.9700
C19 H19B 0.9700
C19 H19C 0.9700
C20 C23 1.507(11)
C20 C21 1.511(11)
C20 C22 1.524(11)
C21 H21A 0.9700
C21 H21B 0.9700
C21 H21C 0.9700
C22 H22A 0.9700
C22 H22B 0.9700
C22 H22C 0.9700
C23 H23A 0.9700
C23 H23B 0.9700
C23 H23C 0.9700
C24 C29 1.404(7)
C24 C25 1.429(7)
C25 C26 1.383(8)
C25 C39 1.535(8)
C26 C27 1.410(8)
C26 H26 0.9400
C27 C28 1.369(8)
C27 C43 1.530(8)
C28 C29 1.401(8)
C28 H28 0.9400
C29 C30 1.451(7)
C30 H30 0.9400
C31 C36 1.385(8)
C31 C32 1.396(8)
C32 C33 1.377(8)
C32 C37 1.486(9)
C33 C34 1.382(10)
C33 H33 0.9400
C34 C35 1.384(9)
C34 H34 0.9400
C35 C36 1.410(8)
C35 H35 0.9400
C36 C38 1.486(9)
C37 H37A 0.9700
C37 H37B 0.9700
C37 H37C 0.9700
C38 H38A 0.9700
C38 H38B 0.9700
C38 H38C 0.9700
C39 C42 1.537(8)
C39 C41 1.540(8)
C39 C40 1.542(8)
C40 H40A 0.9700
C40 H40B 0.9700
C40 H40C 0.9700
C41 H41A 0.9700
C41 H41B 0.9700
C41 H41C 0.9700
C42 H42A 0.9700
C42 H42B 0.9700
C42 H42C 0.9700
C43 C44' 1.49(2)
C43 C46' 1.50(2)
C43 C46 1.506(15)
C43 C45' 1.532(16)
C43 C45 1.542(15)
C43 C44 1.55(2)
C44 H44A 0.9700
C44 H44B 0.9700
C44 H44C 0.9700
C44' H44D 0.9700
C44' H44E 0.9700
C44' H44F 0.9700
C45 H45A 0.9700
C45 H45B 0.9700
C45 H45C 0.9700
C45' H45D 0.9700
C45' H45E 0.9700
C45' H45F 0.9700
C46 H46A 0.9700
C46 H46B 0.9700
C46 H46C 0.9700
C46' H46D 0.9700
C46' H46E 0.9700
C46' H46F 0.9700
C47 H47A 0.9700
C47 H47B 0.9700
C47 H47C 0.9700
C48 H48A 0.9700
C48 H48B 0.9700
C48 H48C 0.9700
C49 H49A 0.9700
C49 H49B 0.9700
C49 H49C 0.9700
C50 H50A 0.9700
C50 H50B 0.9700
C50 H50C 0.9700
C51 H51A 0.9700
C51 H51B 0.9700
C51 H51C 0.9700
C52 H52A 0.9700
C52 H52B 0.9700
C52 H52C 0.9700

loop_
_geom_torsion_atom_site_label_1
_geom_torsion_atom_site_label_2
_geom_torsion_atom_site_label_3
_geom_torsion_atom_site_label_4
_geom_torsion
O2 Y1 Si1 N3 65.7(3)
O1 Y1 Si1 N3 -123.9(3)
N2 Y1 Si1 N3 -35.4(3)
N1 Y1 Si1 N3 160.5(3)
O2 Y1 Si1 C47 -127.6(2)
O1 Y1 Si1 C47 42.8(2)
N3 Y1 Si1 C47 166.7(4)
N2 Y1 Si1 C47 131.3(3)
N1 Y1 Si1 C47 -32.7(2)
O2 Y1 Si1 C49 133.0(4)
O1 Y1 Si1 C49 -56.6(4)
N3 Y1 Si1 C49 67.3(5)
N2 Y1 Si1 C49 31.9(4)
N1 Y1 Si1 C49 -132.2(4)
O2 Y1 Si1 C48 -25.1(3)
O1 Y1 Si1 C48 145.3(3)
N3 Y1 Si1 C48 -90.8(4)
N2 Y1 Si1 C48 -126.1(3)
N1 Y1 Si1 C48 69.8(3)
O2 Y1 O1 C1 78.9(8)
N3 Y1 O1 C1 -103.6(7)
N2 Y1 O1 C1 135.1(7)
N1 Y1 O1 C1 18.7(7)
Si1 Y1 O1 C1 -81.7(7)
O1 Y1 O2 C24 77.7(7)
N3 Y1 O2 C24 -99.9(6)
N2 Y1 O2 C24 18.9(6)
N1 Y1 O2 C24 134.9(6)
Si1 Y1 O2 C24 -123.9(6)
O2 Y1 N1 C7 -160.2(5)
O1 Y1 N1 C7 -3.3(5)
N3 Y1 N1 C7 94.4(5)
N2 Y1 N1 C7 -85.3(5)
Si1 Y1 N1 C7 84.3(5)
O2 Y1 N1 C8 14.0(4)
O1 Y1 N1 C8 170.8(5)
N3 Y1 N1 C8 -91.5(5)
N2 Y1 N1 C8 88.9(4)
Si1 Y1 N1 C8 -101.6(4)
O2 Y1 N2 C30 -3.1(4)
O1 Y1 N2 C30 -160.3(4)
N3 Y1 N2 C30 93.8(5)
N1 Y1 N2 C30 -86.6(5)
Si1 Y1 N2 C30 110.8(4)
O2 Y1 N2 C31 169.9(4)
O1 Y1 N2 C31 12.7(4)
N3 Y1 N2 C31 -93.2(4)
N1 Y1 N2 C31 86.4(4)
Si1 Y1 N2 C31 -76.2(4)
C47 Si1 N3 Si2 166.6(3)
C49 Si1 N3 Si2 47.6(4)
C48 Si1 N3 Si2 -74.2(4)
Y1 Si1 N3 Si2 -179.5(5)
C47 Si1 N3 Y1 -13.9(4)
C49 Si1 N3 Y1 -133.0(3)
C48 Si1 N3 Y1 105.3(3)
C52 Si2 N3 Si1 47.6(4)
C50 Si2 N3 Si1 165.8(3)
C51 Si2 N3 Si1 -72.9(4)
C52 Si2 N3 Y1 -131.9(3)
C50 Si2 N3 Y1 -13.7(4)
C51 Si2 N3 Y1 107.7(3)
O2 Y1 N3 Si1 -122.3(3)
O1 Y1 N3 Si1 58.9(3)
N2 Y1 N3 Si1 156.2(2)
N1 Y1 N3 Si1 -23.4(3)
O2 Y1 N3 Si2 57.2(3)
O1 Y1 N3 Si2 -121.7(3)
N2 Y1 N3 Si2 -24.3(3)
N1 Y1 N3 Si2 156.1(2)
Si1 Y1 N3 Si2 179.5(5)
Y1 O1 C1 C6 -22.4(10)
Y1 O1 C1 C2 158.0(5)
O1 C1 C2 C3 175.2(6)
C6 C1 C2 C3 -4.4(8)
O1 C1 C2 C16 -5.2(9)
C6 C1 C2 C16 175.2(5)
C1 C2 C3 C4 0.2(9)
C16 C2 C3 C4 -179.4(6)
C2 C3 C4 C5 3.1(10)
C2 C3 C4 C20 -176.0(7)
C3 C4 C5 C6 -2.2(9)
C20 C4 C5 C6 176.9(7)
C4 C5 C6 C1 -1.8(9)
C4 C5 C6 C7 178.3(6)
O1 C1 C6 C5 -174.4(6)
C2 C1 C6 C5 5.2(9)
O1 C1 C6 C7 5.4(9)
C2 C1 C6 C7 -174.9(6)
C8 N1 C7 C6 -179.3(6)
Y1 N1 C7 C6 -4.5(9)
C5 C6 C7 N1 -174.6(6)
C1 C6 C7 N1 5.6(10)
C7 N1 C8 C13 75.3(7)
Y1 N1 C8 C13 -99.6(6)
C7 N1 C8 C9 -104.3(6)
Y1 N1 C8 C9 80.8(6)
C13 C8 C9 C10 -1.1(9)
N1 C8 C9 C10 178.5(5)
C13 C8 C9 C14 176.4(6)
N1 C8 C9 C14 -4.0(9)
C8 C9 C10 C11 1.2(10)
C14 C9 C10 C11 -176.4(7)
C9 C10 C11 C12 -0.2(11)
C10 C11 C12 C13 -0.9(10)
C9 C8 C13 C12 0.0(9)
N1 C8 C13 C12 -179.6(5)
C9 C8 C13 C15 -178.6(6)
N1 C8 C13 C15 1.8(9)
C11 C12 C13 C8 1.0(9)
C11 C12 C13 C15 179.7(7)
C3 C2 C16 C18 124.9(6)
C1 C2 C16 C18 -54.6(8)
C3 C2 C16 C19 -113.9(6)
C1 C2 C16 C19 66.6(7)
C3 C2 C16 C17 5.7(9)
C1 C2 C16 C17 -173.9(6)
C5 C4 C20 C23 1.4(11)
C3 C4 C20 C23 -179.5(7)
C5 C4 C20 C21 -121.1(8)
C3 C4 C20 C21 57.9(10)
C5 C4 C20 C22 121.0(8)
C3 C4 C20 C22 -59.9(9)
Y1 O2 C24 C29 -24.0(9)
Y1 O2 C24 C25 156.7(5)
O2 C24 C25 C26 177.1(5)
C29 C24 C25 C26 -2.2(8)
O2 C24 C25 C39 -3.4(9)
C29 C24 C25 C39 177.3(5)
C24 C25 C26 C27 -0.2(9)
C39 C25 C26 C27 -179.7(6)
C25 C26 C27 C28 2.0(10)
C25 C26 C27 C43 -177.3(6)
C26 C27 C28 C29 -1.3(9)
C43 C27 C28 C29 178.0(6)
C27 C28 C29 C24 -1.0(9)
C27 C28 C29 C30 174.8(6)
O2 C24 C29 C28 -176.5(5)
C25 C24 C29 C28 2.8(9)
O2 C24 C29 C30 8.1(9)
C25 C24 C29 C30 -172.6(5)
C31 N2 C30 C29 -177.8(6)
Y1 N2 C30 C29 -4.1(9)
C28 C29 C30 N2 -172.1(6)
C24 C29 C30 N2 3.6(10)
C30 N2 C31 C36 82.9(6)
Y1 N2 C31 C36 -91.0(5)
C30 N2 C31 C32 -96.9(6)
Y1 N2 C31 C32 89.2(5)
C36 C31 C32 C33 -2.8(9)
N2 C31 C32 C33 177.1(5)
C36 C31 C32 C37 176.2(6)
N2 C31 C32 C37 -3.9(9)
C31 C32 C33 C34 1.0(10)
C37 C32 C33 C34 -178.0(6)
C32 C33 C34 C35 1.7(11)
C33 C34 C35 C36 -2.7(10)
C32 C31 C36 C35 1.8(9)
N2 C31 C36 C35 -178.0(5)
C32 C31 C36 C38 -177.8(6)
N2 C31 C36 C38 2.3(8)
C34 C35 C36 C31 0.9(9)
C34 C35 C36 C38 -179.4(6)
C26 C25 C39 C42 -115.8(6)
C24 C25 C39 C42 64.8(7)
C26 C25 C39 C41 122.0(6)
C24 C25 C39 C41 -57.5(7)
C26 C25 C39 C40 2.4(8)
C24 C25 C39 C40 -177.1(5)
C28 C27 C43 C44' 102.0(11)
C26 C27 C43 C44' -78.8(11)
C28 C27 C43 C46' -22.0(14)
C26 C27 C43 C46' 157.3(12)
C28 C27 C43 C46 19.2(13)
C26 C27 C43 C46 -161.6(11)
C28 C27 C43 C45' -143.3(10)
C26 C27 C43 C45' 35.9(12)
C28 C27 C43 C45 -100.3(11)
C26 C27 C43 C45 78.9(11)
C28 C27 C43 C44 145.9(12)
C26 C27 C43 C44 -34.8(13)
